data_7042373
loop_
_publ_author_name
'Reuter, K.'
'Maas, R. G. M.'
'Reuter, A.'
'Kilgenstein, F.'
'Asfaha, Y.'
'von H\"anisch, C'

_publ_section_title
;
 Synthesis of heteroatomic bridged paracyclophanes.
;
_journal_issue 14
_journal_name_full 'Dalton transactions (Cambridge, England : 2003)'
_journal_page_first 4530
_journal_page_last 4541
_journal_paper_doi 10.1039/c7dt00321h
_journal_volume 46
_journal_year 2017
_chemical_formula_moiety 'C10 H18.3 P2 Si2'
_chemical_formula_sum 'C10 H18.3 P2 Si2'
_chemical_formula_weight 256.67
_chemical_name_systematic
;
 ?
;
_space_group_crystal_system monoclinic
_space_group_IT_number 14
_space_group_name_Hall '-P 2yn'
_space_group_name_H-M_alt 'P 1 21/n 1'
_symmetry_space_group_name_Hall '-P 2yn'
_symmetry_space_group_name_H-M 'P 1 21/n 1'
_atom_sites_solution_hydrogens mixed
_audit_creation_date 2017-01-12
_audit_creation_method
;
Olex2 1.2
(compiled 2017.01.04 svn.r3372 for OlexSys, GUI svn.r5289)
;
_audit_update_record
;
2017-01-13 deposited with the CCDC.
2017-02-24 downloaded from the CCDC.
;
_cell_angle_alpha 90
_cell_angle_beta 95.877(4)
_cell_angle_gamma 90
_cell_formula_units_Z 2
_cell_length_a 6.5882(7)
_cell_length_b 10.5545(11)
_cell_length_c 10.6184(12)
_cell_measurement_reflns_used 1332
_cell_measurement_temperature 105(2)
_cell_measurement_theta_max 25.317
_cell_measurement_theta_min 2.728
_cell_volume 734.47(14)
_computing_molecular_graphics 'Olex2 (Dolomanov et al., 2009)'
_computing_publication_material 'Olex2 (Dolomanov et al., 2009)'
_computing_structure_refinement 'ShelXL (Sheldrick, 2015)'
_diffrn_ambient_temperature 105.0
_diffrn_measured_fraction_theta_full 1.000
_diffrn_measured_fraction_theta_max 0.999
_diffrn_measurement_device_type 'Bruker D8 Quest'
_diffrn_measurement_method '\w scans'
_diffrn_radiation_type MoK\a
_diffrn_radiation_wavelength 0.71073
_diffrn_reflns_av_R_equivalents 0.0751
_diffrn_reflns_av_unetI/netI 0.0307
_diffrn_reflns_Laue_measured_fraction_full 1.000
_diffrn_reflns_Laue_measured_fraction_max 0.999
_diffrn_reflns_limit_h_max 7
_diffrn_reflns_limit_h_min -7
_diffrn_reflns_limit_k_max 12
_diffrn_reflns_limit_k_min -12
_diffrn_reflns_limit_l_max 12
_diffrn_reflns_limit_l_min -12
_diffrn_reflns_number 15121
_diffrn_reflns_point_group_measured_fraction_full 1.000
_diffrn_reflns_point_group_measured_fraction_max 0.999
_diffrn_reflns_theta_full 25.242
_diffrn_reflns_theta_max 25.317
_diffrn_reflns_theta_min 2.728
_exptl_absorpt_coefficient_mu 0.427
_exptl_absorpt_correction_type multi-scan
_exptl_absorpt_process_details 'SADABS V2012/1 (Bruker AXS Inc.)'
_exptl_crystal_colour colorless
_exptl_crystal_density_diffrn 1.150
_exptl_crystal_density_method 'not measured'
_exptl_crystal_description needle
_exptl_crystal_F_000 273
_exptl_crystal_size_max 0.28
_exptl_crystal_size_mid 0.04
_exptl_crystal_size_min 0.03
_exptl_transmission_factor_max 0.99
_exptl_transmission_factor_min 0.87
_refine_diff_density_max 0.309
_refine_diff_density_min -0.186
_refine_diff_density_rms 0.054
_refine_ls_extinction_method none
_refine_ls_goodness_of_fit_ref 1.054
_refine_ls_hydrogen_treatment mixed
_refine_ls_matrix_type full
_refine_ls_number_parameters 82
_refine_ls_number_reflns 1332
_refine_ls_number_restraints 6
_refine_ls_restrained_S_all 1.055
_refine_ls_R_factor_all 0.0465
_refine_ls_R_factor_gt 0.0345
_refine_ls_shift/su_max 0.000
_refine_ls_shift/su_mean 0.000
_refine_ls_structure_factor_coef Fsqd
_refine_ls_weighting_details 'w=1/[\s^2^(Fo^2^)+(0.0475P)^2^+0.3400P] where P=(Fo^2^+2Fc^2^)/3'
_refine_ls_weighting_scheme calc
_refine_ls_wR_factor_gt 0.0836
_refine_ls_wR_factor_ref 0.0888
_reflns_Friedel_coverage 0.000
_reflns_number_gt 1108
_reflns_number_total 1332
_reflns_threshold_expression 'I > 2\s(I)'
_cod_data_source_file c7dt00321h1.cif
_cod_data_source_block ar8_0m
_cod_depositor_comments 'Adding full bibliography for 7042367--7042376.cif.'
_cod_original_formula_sum 'C10 H18.30 P2 Si2'
_cod_database_code 7042373
_shelxl_version_number 2014-3
_shelx_space_group_comment
;
The symmetry employed for this shelxl refinement is uniquely defined
by the following loop, which should always be used as a source of
symmetry information in preference to the above space-group names.
They are only intended as comments.
;
_shelx_estimated_absorpt_t_max 0.987
_shelx_estimated_absorpt_t_min 0.890
_olex2_refinement_description
;
1. Fixed Uiso
 At 1.2 times of:
  All C(H) groups
 At 1.5 times of:
  All C(H,H,H) groups
2. Restrained distances
 H1A-P1
 1.3 with sigma of 0.02
 H1B-P1
 1.3 with sigma of 0.02
 Si1-C4 \\sim Si1-C5 \\sim Si1-C6
 with sigma of 0.02
 Si1-P1 \\sim Si1-P2
 with sigma of 0.02
3. Uiso/Uaniso restraints and constraints
Uanis(P2) = Uanis(C6)
Uanis(P1) = Uanis(C5)
4. Others
 Sof(C5)=Sof(H5A)=Sof(H5B)=Sof(H5C)=Sof(P2)=1-FVAR(1)
 Sof(C6)=Sof(H6A)=Sof(H6B)=Sof(H6C)=Sof(P1)=Sof(H1A)=Sof(H1B)=FVAR(1)
5.a Aromatic/amide H refined with riding coordinates:
 C1(H1), C3(H3)
5.b Idealised Me refined as rotating group:
 C4(H4A,H4B,H4C), C5(H5A,H5B,H5C), C6(H6A,H6B,H6C)
;
_olex2_submission_special_instructions 'No special instructions were received'

loop_
_space_group_symop_operation_xyz
'x, y, z'
'-x+1/2, y+1/2, -z+1/2'
'-x, -y, -z'
'x-1/2, -y-1/2, z-1/2'

loop_
_atom_site_label
_atom_site_type_symbol
_atom_site_fract_x
_atom_site_fract_y
_atom_site_fract_z
_atom_site_U_iso_or_equiv
_atom_site_adp_type
_atom_site_occupancy
_atom_site_site_symmetry_order
_atom_site_calc_flag
_atom_site_refinement_flags_posn
_atom_site_refinement_flags_occupancy
_atom_site_disorder_assembly
_atom_site_disorder_group
Si1 Si 0.11262(8) 0.28253(5) 0.21924(5) 0.01792(18) Uani 1 1 d D . . .
C1 C 0.1982(3) 0.45731(18) 0.02331(18) 0.0188(4) Uani 1 1 d . . . .
H1 H 0.3354 0.4290 0.0381 0.023 Uiso 1 1 calc R . . .
C2 C 0.0509(3) 0.40636(18) 0.09439(17) 0.0165(4) Uani 1 1 d . . . .
C3 C -0.1476(3) 0.45138(19) 0.06857(18) 0.0198(4) Uani 1 1 d . . . .
H3 H -0.2514 0.4186 0.1152 0.024 Uiso 1 1 calc R . . .
C4 C 0.3953(3) 0.2540(2) 0.2470(2) 0.0260(5) Uani 1 1 d D . . .
H4A H 0.4234 0.1910 0.3143 0.039 Uiso 1 1 calc GR . . .
H4B H 0.4648 0.3335 0.2722 0.039 Uiso 1 1 calc GR . . .
H4C H 0.4450 0.2226 0.1689 0.039 Uiso 1 1 calc GR . . .
C5 C 0.011(2) 0.3312(14) 0.3712(10) 0.0311(4) Uani 0.424(4) 1 d D P A 2
H5A H 0.0694 0.4134 0.3985 0.047 Uiso 0.424(4) 1 calc GR P A 2
H5B H 0.0493 0.2676 0.4366 0.047 Uiso 0.424(4) 1 calc GR P A 2
H5C H -0.1377 0.3381 0.3577 0.047 Uiso 0.424(4) 1 calc GR P A 2
C6 C -0.032(2) 0.1316(8) 0.1680(14) 0.0321(7) Uani 0.576(4) 1 d D P A 1
H6A H -0.1789 0.1497 0.1553 0.048 Uiso 0.576(4) 1 calc GR P A 1
H6B H -0.0062 0.0668 0.2337 0.048 Uiso 0.576(4) 1 calc GR P A 1
H6C H 0.0136 0.1007 0.0886 0.048 Uiso 0.576(4) 1 calc GR P A 1
P1 P 0.0027(4) 0.3429(2) 0.39939(14) 0.0311(4) Uani 0.576(4) 1 d D P A 1
P2 P -0.0249(7) 0.1015(2) 0.1635(4) 0.0321(7) Uani 0.424(4) 1 d D P A 2
H1A H 0.107(8) 0.448(3) 0.405(5) 0.060(15) Uiso 0.576(4) 1 d D P A 1
H1B H -0.174(4) 0.384(5) 0.358(5) 0.058(16) Uiso 0.576(4) 1 d D P A 1

loop_
_atom_site_aniso_label
_atom_site_aniso_U_11
_atom_site_aniso_U_22
_atom_site_aniso_U_33
_atom_site_aniso_U_23
_atom_site_aniso_U_13
_atom_site_aniso_U_12
Si1 0.0193(3) 0.0176(3) 0.0172(3) 0.0050(2) 0.0032(2) 0.0019(2)
C1 0.0157(10) 0.0204(10) 0.0204(10) 0.0023(8) 0.0020(8) 0.0041(8)
C2 0.0199(10) 0.0140(10) 0.0157(9) 0.0001(7) 0.0013(8) 0.0002(8)
C3 0.0194(11) 0.0206(11) 0.0202(10) 0.0044(8) 0.0062(8) -0.0008(8)
C4 0.0235(11) 0.0262(11) 0.0287(11) 0.0167(9) 0.0039(9) 0.0064(9)
C5 0.0399(7) 0.0337(8) 0.0212(10) -0.0046(7) 0.0107(7) 0.0015(5)
C6 0.0363(8) 0.0201(15) 0.0386(8) -0.0003(13) -0.0021(6) -0.0050(11)
P1 0.0399(7) 0.0337(8) 0.0212(10) -0.0046(7) 0.0107(7) 0.0015(5)
P2 0.0363(8) 0.0201(15) 0.0386(8) -0.0003(13) -0.0021(6) -0.0050(11)

loop_
_atom_type_symbol
_atom_type_description
_atom_type_scat_dispersion_real
_atom_type_scat_dispersion_imag
_atom_type_scat_source
C C 0.0033 0.0016 'International Tables Vol C Tables 4.2.6.8 and 6.1.1.4'
H H 0.0000 0.0000 'International Tables Vol C Tables 4.2.6.8 and 6.1.1.4'
P P 0.1023 0.0942 'International Tables Vol C Tables 4.2.6.8 and 6.1.1.4'
Si Si 0.0817 0.0704 'International Tables Vol C Tables 4.2.6.8 and 6.1.1.4'

loop_
_geom_angle_atom_site_label_1
_geom_angle_atom_site_label_2
_geom_angle_atom_site_label_3
_geom_angle
_geom_angle_site_symmetry_1
C2 Si1 C4 111.22(9) .
C2 Si1 C5 110.2(5) .
C2 Si1 C6 108.3(4) .
C2 Si1 P1 110.16(9) .
C2 Si1 P2 111.49(13) .
C4 Si1 C5 110.0(5) .
C4 Si1 C6 111.7(4) .
C4 Si1 P1 108.54(10) .
C4 Si1 P2 106.30(13) .
C5 Si1 P2 107.5(5) .
C6 Si1 P1 106.8(5) .
C2 C1 H1 119.4 .
C3 C1 H1 119.4 3_565
C3 C1 C2 121.15(18) 3_565
C1 C2 Si1 122.53(15) .
C3 C2 Si1 120.54(15) .
C3 C2 C1 116.92(18) .
C1 C3 C2 121.93(18) 3_565
C1 C3 H3 119.0 3_565
C2 C3 H3 119.0 .
Si1 C4 H4A 109.5 .
Si1 C4 H4B 109.5 .
Si1 C4 H4C 109.5 .
H4A C4 H4B 109.5 .
H4A C4 H4C 109.5 .
H4B C4 H4C 109.5 .
Si1 C5 H5A 109.5 .
Si1 C5 H5B 109.5 .
Si1 C5 H5C 109.5 .
H5A C5 H5B 109.5 .
H5A C5 H5C 109.5 .
H5B C5 H5C 109.5 .
Si1 C6 H6A 109.5 .
Si1 C6 H6B 109.5 .
Si1 C6 H6C 109.5 .
H6A C6 H6B 109.5 .
H6A C6 H6C 109.5 .
H6B C6 H6C 109.5 .
Si1 P1 H1A 94(2) .
Si1 P1 H1B 99(2) .
H1A P1 H1B 100(3) .

loop_
_geom_bond_atom_site_label_1
_geom_bond_atom_site_label_2
_geom_bond_distance
_geom_bond_site_symmetry_2
Si1 C2 1.876(2) .
Si1 C4 1.880(2) .
Si1 C5 1.880(9) .
Si1 C6 1.908(9) .
Si1 P1 2.2076(14) .
Si1 P2 2.171(3) .
C1 H1 0.9500 .
C1 C2 1.397(3) .
C1 C3 1.388(3) 3_565
C2 C3 1.392(3) .
C3 C1 1.388(3) 3_565
C3 H3 0.9500 .
C4 H4A 0.9800 .
C4 H4B 0.9800 .
C4 H4C 0.9800 .
C5 H5A 0.9800 .
C5 H5B 0.9800 .
C5 H5C 0.9800 .
C6 H6A 0.9800 .
C6 H6B 0.9800 .
C6 H6C 0.9800 .
P1 H1A 1.299(19) .
P1 H1B 1.279(19) .

loop_
_geom_torsion_atom_site_label_1
_geom_torsion_atom_site_label_2
_geom_torsion_atom_site_label_3
_geom_torsion_atom_site_label_4
_geom_torsion
_geom_torsion_site_symmetry_1
_geom_torsion_site_symmetry_4
Si1 C2 C3 C1 -179.87(15) . 3_565
C1 C2 C3 C1 0.0(3) . 3_565
C3 C1 C2 Si1 179.86(15) 3_565 .
C3 C1 C2 C3 0.0(3) 3_565 .
C4 Si1 C2 C1 6.9(2) . .
C4 Si1 C2 C3 -173.28(16) . .
C5 Si1 C2 C1 129.2(5) . .
C5 Si1 C2 C3 -51.0(5) . .
C6 Si1 C2 C1 -116.2(5) . .
C6 Si1 C2 C3 63.6(5) . .
P1 Si1 C2 C1 127.29(17) . .
P1 Si1 C2 C3 -52.88(18) . .
P2 Si1 C2 C1 -111.6(2) . .
P2 Si1 C2 C3 68.3(2) . .
